data_1552991
loop_
_publ_author_name
'Guo, Tenglong'
'Jiang, Quanbin'
'Huang, Fei'
'Chen, Jiping'
'Yu, Zhengkun'

_publ_section_title
;
 Palladium-catalyzed, copper-mediated construction of benzene rings from
 the reactions of indoles with in situ generated enones
;
_journal_issue 6
_journal_name_full 'Org. Chem. Front.'
_journal_page_first 707
_journal_paper_doi 10.1039/C4QO00122B
_journal_volume 1
_journal_year 2014
_chemical_formula_sum 'C28 H21 N O2'
_chemical_formula_weight 403.46
_space_group_IT_number 14
_space_group_name_Hall '-P 2yn'
_space_group_name_H-M_alt 'P 1 21/n 1'
_symmetry_cell_setting monoclinic
_symmetry_space_group_name_H-M 'P 1 21/n 1'
_atom_sites_solution_hydrogens geom
_atom_sites_solution_primary direct
_atom_sites_solution_secondary difmap
_audit_creation_method SHELXL-97
_cell_angle_alpha 90.00
_cell_angle_beta 91.542(2)
_cell_angle_gamma 90.00
_cell_formula_units_Z 4
_cell_length_a 13.6381(14)
_cell_length_b 10.0676(11)
_cell_length_c 15.0801(15)
_cell_measurement_reflns_used 3286
_cell_measurement_temperature 293(2)
_cell_measurement_theta_max 51.228
_cell_measurement_theta_min 4.865
_cell_volume 2069.8(4)
_computing_cell_refinement 'Bruker SMART'
_computing_data_collection 'Bruker SMART'
_computing_data_reduction 'Bruker SHELXTL'
_computing_molecular_graphics 'Bruker SHELXTL'
_computing_publication_material 'Bruker SHELXTL'
_computing_structure_refinement 'SHELXL-97 (Sheldrick, 1997)'
_computing_structure_solution 'SHELXS-97 (Sheldrick, 1990)'
_diffrn_ambient_temperature 293(2)
_diffrn_measured_fraction_theta_full 0.999
_diffrn_measured_fraction_theta_max 0.999
_diffrn_measurement_device_type 'CCD area detector'
_diffrn_measurement_method 'phi and omega scans'
_diffrn_radiation_monochromator graphite
_diffrn_radiation_source 'fine-focus sealed tube'
_diffrn_radiation_type MoK\a
_diffrn_radiation_wavelength 0.71073
_diffrn_reflns_av_R_equivalents 0.0489
_diffrn_reflns_av_sigmaI/netI 0.0524
_diffrn_reflns_limit_h_max 16
_diffrn_reflns_limit_h_min -13
_diffrn_reflns_limit_k_max 12
_diffrn_reflns_limit_k_min -12
_diffrn_reflns_limit_l_max 18
_diffrn_reflns_limit_l_min -17
_diffrn_reflns_number 12052
_diffrn_reflns_theta_full 26.00
_diffrn_reflns_theta_max 26.00
_diffrn_reflns_theta_min 1.99
_exptl_absorpt_coefficient_mu 0.081
_exptl_absorpt_correction_T_max 1.00000
_exptl_absorpt_correction_T_min 0.10650
_exptl_absorpt_correction_type empirical
_exptl_absorpt_process_details sadabs
_exptl_crystal_colour colorless
_exptl_crystal_density_diffrn 1.295
_exptl_crystal_density_method 'not measured'
_exptl_crystal_description prismatic
_exptl_crystal_F_000 848
_exptl_crystal_size_max 0.232
_exptl_crystal_size_mid 0.175
_exptl_crystal_size_min 0.121
_refine_diff_density_max 0.274
_refine_diff_density_min -0.261
_refine_diff_density_rms 0.077
_refine_ls_extinction_coef 0.029(3)
_refine_ls_extinction_expression Fc^*^=kFc[1+0.001xFc^2^\l^3^/sin(2\q)]^-1/4^
_refine_ls_extinction_method SHELXL
_refine_ls_goodness_of_fit_ref 1.055
_refine_ls_hydrogen_treatment constr
_refine_ls_matrix_type full
_refine_ls_number_parameters 283
_refine_ls_number_reflns 4067
_refine_ls_number_restraints 0
_refine_ls_restrained_S_all 1.055
_refine_ls_R_factor_all 0.0652
_refine_ls_R_factor_gt 0.0513
_refine_ls_shift/su_max 0.001
_refine_ls_shift/su_mean 0.000
_refine_ls_structure_factor_coef Fsqd
_refine_ls_weighting_details 'calc w=1/[\s^2^(Fo^2^)+(0.0702P)^2^+0.1429P] where P=(Fo^2^+2Fc^2^)/3'
_refine_ls_weighting_scheme calc
_refine_ls_wR_factor_gt 0.1237
_refine_ls_wR_factor_ref 0.1343
_reflns_number_gt 3129
_reflns_number_total 4067
_reflns_threshold_expression >2sigma(I)
_cod_data_source_file c4qo00122b2.cif
_cod_data_source_block cd213329
_cod_depositor_comments
;
The following automatic conversions were performed:

data item '_symmetry_cell_setting' value 'Monoclinic' was changed to
'monoclinic' in accordance with the
/home/saulius/struct/COD-crude-data/automatic-downloads/DataCite-retrospective/RSC/depositions/lib/dictionaries/cif_core.dic
dictionary named 'cif_core.dic' version 2.4.2 last updated on
2011-04-26.

Automatic conversion script
Id: cif_fix_values 6909 2019-04-08 15:41:33Z antanas 
;
_cod_original_sg_symbol_H-M P2(1)/n
_cod_database_code 1552991

loop_
_symmetry_equiv_pos_as_xyz
'x, y, z'
'-x+1/2, y+1/2, -z+1/2'
'-x, -y, -z'
'x-1/2, -y-1/2, z-1/2'

loop_
_atom_site_label
_atom_site_type_symbol
_atom_site_fract_x
_atom_site_fract_y
_atom_site_fract_z
_atom_site_U_iso_or_equiv
_atom_site_adp_type
_atom_site_occupancy
_atom_site_symmetry_multiplicity
_atom_site_calc_flag
_atom_site_refinement_flags
N1 N 0.91069(9) 0.76251(12) -0.06214(8) 0.0470(3) Uani 1 1 d .
O1 O 1.06345(9) 0.68774(11) 0.08896(8) 0.0583(3) Uani 1 1 d .
O2 O 0.84577(11) 1.29757(12) 0.13704(8) 0.0700(4) Uani 1 1 d .
C1 C 0.93517(11) 0.84409(15) 0.09586(10) 0.0439(4) Uani 1 1 d .
C2 C 0.91660(11) 0.95425(14) 0.14832(10) 0.0447(4) Uani 1 1 d .
H2 H 0.9346 0.9505 0.2082 0.054 Uiso 1 1 calc R
C3 C 0.87250(11) 1.06976(15) 0.11619(10) 0.0447(4) Uani 1 1 d .
C4 C 0.84833(11) 1.07867(15) 0.02612(10) 0.0456(4) Uani 1 1 d .
H4 H 0.8214 1.1566 0.0030 0.055 Uiso 1 1 calc R
C5 C 0.86428(10) 0.97218(14) -0.02872(9) 0.0425(3) Uani 1 1 d .
C6 C 0.90552(10) 0.85232(14) 0.00565(9) 0.0428(4) Uani 1 1 d .
C7 C 0.88040(11) 0.82370(15) -0.14098(10) 0.0446(4) Uani 1 1 d .
C8 C 0.85012(10) 0.95343(14) -0.12280(10) 0.0432(4) Uani 1 1 d .
C9 C 0.82066(11) 1.03525(16) -0.19246(10) 0.0502(4) Uani 1 1 d .
H9 H 0.7992 1.1213 -0.1817 0.060 Uiso 1 1 calc R
C10 C 0.82361(12) 0.98728(18) -0.27764(10) 0.0560(4) Uani 1 1 d .
H10 H 0.8043 1.0424 -0.3244 0.067 Uiso 1 1 calc R
C11 C 0.85462(12) 0.85871(19) -0.29612(10) 0.0555(4) Uani 1 1 d .
C12 C 0.88212(12) 0.77477(17) -0.22693(10) 0.0524(4) Uani 1 1 d .
H12 H 0.9013 0.6878 -0.2379 0.063 Uiso 1 1 calc R
C13 C 1.00036(11) 0.73809(15) 0.13378(10) 0.0457(4) Uani 1 1 d .
C14 C 0.99197(11) 0.69988(14) 0.22850(10) 0.0447(4) Uani 1 1 d .
C15 C 1.07323(12) 0.64488(17) 0.27223(11) 0.0538(4) Uani 1 1 d .
H15 H 1.1307 0.6313 0.2417 0.065 Uiso 1 1 calc R
C16 C 1.06941(13) 0.61045(19) 0.36010(12) 0.0642(5) Uani 1 1 d .
H16 H 1.1243 0.5742 0.3889 0.077 Uiso 1 1 calc R
C17 C 0.98478(14) 0.6294(2) 0.40553(12) 0.0680(5) Uani 1 1 d .
H17 H 0.9827 0.6067 0.4652 0.082 Uiso 1 1 calc R
C18 C 0.90317(13) 0.68170(19) 0.36335(12) 0.0649(5) Uani 1 1 d .
H18 H 0.8458 0.6940 0.3942 0.078 Uiso 1 1 calc R
C19 C 0.90669(12) 0.71595(17) 0.27505(11) 0.0542(4) Uani 1 1 d .
H19 H 0.8511 0.7503 0.2463 0.065 Uiso 1 1 calc R
C20 C 0.85565(11) 1.18872(16) 0.17175(11) 0.0492(4) Uani 1 1 d .
C21 C 0.84577(11) 1.17892(16) 0.26996(10) 0.0475(4) Uani 1 1 d .
C22 C 0.80788(12) 1.06792(17) 0.31138(11) 0.0552(4) Uani 1 1 d .
H22 H 0.7936 0.9919 0.2785 0.066 Uiso 1 1 calc R
C23 C 0.79139(15) 1.0698(2) 0.40098(12) 0.0680(5) Uani 1 1 d .
H23 H 0.7665 0.9949 0.4286 0.082 Uiso 1 1 calc R
C24 C 0.81161(16) 1.1823(2) 0.44975(13) 0.0739(6) Uani 1 1 d .
H24 H 0.8012 1.1830 0.5104 0.089 Uiso 1 1 calc R
C25 C 0.84709(15) 1.2933(2) 0.40906(13) 0.0704(5) Uani 1 1 d .
H25 H 0.8594 1.3698 0.4420 0.084 Uiso 1 1 calc R
C26 C 0.86461(12) 1.29216(18) 0.31990(11) 0.0568(4) Uani 1 1 d .
H26 H 0.8892 1.3677 0.2928 0.068 Uiso 1 1 calc R
C27 C 0.93259(13) 0.62096(16) -0.05692(11) 0.0579(4) Uani 1 1 d .
H27A H 1.0018 0.6075 -0.0629 0.087 Uiso 1 1 calc R
H27B H 0.8976 0.5751 -0.1037 0.087 Uiso 1 1 calc R
H27C H 0.9128 0.5871 -0.0006 0.087 Uiso 1 1 calc R
C28 C 0.86006(18) 0.8123(2) -0.39098(12) 0.0801(6) Uani 1 1 d .
H28A H 0.9119 0.8587 -0.4197 0.120 Uiso 1 1 calc R
H28B H 0.7988 0.8302 -0.4216 0.120 Uiso 1 1 calc R
H28C H 0.8729 0.7186 -0.3920 0.120 Uiso 1 1 calc R

loop_
_atom_site_aniso_label
_atom_site_aniso_U_11
_atom_site_aniso_U_22
_atom_site_aniso_U_33
_atom_site_aniso_U_23
_atom_site_aniso_U_13
_atom_site_aniso_U_12
N1 0.0563(8) 0.0359(7) 0.0483(7) -0.0015(5) -0.0059(6) 0.0042(5)
O1 0.0651(7) 0.0527(7) 0.0572(7) 0.0007(5) 0.0013(6) 0.0173(6)
O2 0.1044(10) 0.0420(7) 0.0636(8) 0.0004(6) 0.0022(7) 0.0137(6)
C1 0.0473(8) 0.0376(8) 0.0466(8) 0.0026(6) -0.0030(6) 0.0032(6)
C2 0.0476(8) 0.0428(9) 0.0434(8) 0.0019(6) -0.0038(6) 0.0017(6)
C3 0.0453(8) 0.0397(9) 0.0490(8) -0.0013(7) -0.0007(6) 0.0030(6)
C4 0.0464(8) 0.0388(8) 0.0515(9) 0.0034(7) -0.0028(7) 0.0056(6)
C5 0.0411(7) 0.0390(8) 0.0470(8) 0.0022(6) -0.0035(6) 0.0023(6)
C6 0.0439(8) 0.0373(8) 0.0470(8) 0.0003(6) -0.0028(6) 0.0013(6)
C7 0.0435(8) 0.0422(9) 0.0477(8) -0.0004(6) -0.0042(6) -0.0017(6)
C8 0.0399(8) 0.0420(9) 0.0474(8) 0.0008(6) -0.0044(6) -0.0007(6)
C9 0.0492(8) 0.0478(9) 0.0531(9) 0.0036(7) -0.0079(7) 0.0009(7)
C10 0.0563(9) 0.0619(11) 0.0492(9) 0.0082(8) -0.0085(7) -0.0031(8)
C11 0.0562(10) 0.0620(11) 0.0480(9) -0.0020(8) -0.0041(7) -0.0092(8)
C12 0.0535(9) 0.0495(10) 0.0539(10) -0.0062(7) -0.0020(7) -0.0028(7)
C13 0.0493(8) 0.0371(8) 0.0503(9) -0.0015(7) -0.0059(7) 0.0029(6)
C14 0.0465(8) 0.0354(8) 0.0518(8) 0.0029(6) -0.0061(7) 0.0009(6)
C15 0.0517(9) 0.0545(10) 0.0550(9) 0.0015(8) -0.0044(7) 0.0113(7)
C16 0.0609(11) 0.0708(12) 0.0599(10) 0.0096(9) -0.0133(8) 0.0150(9)
C17 0.0766(13) 0.0729(13) 0.0544(10) 0.0144(9) -0.0033(9) 0.0047(10)
C18 0.0571(10) 0.0723(13) 0.0657(11) 0.0164(9) 0.0084(9) 0.0002(8)
C19 0.0431(8) 0.0537(10) 0.0655(11) 0.0128(8) -0.0054(7) 0.0001(7)
C20 0.0493(9) 0.0423(9) 0.0558(9) -0.0020(7) -0.0036(7) 0.0044(7)
C21 0.0427(8) 0.0460(9) 0.0535(9) -0.0057(7) -0.0027(7) 0.0058(6)
C22 0.0587(10) 0.0492(10) 0.0577(10) -0.0055(8) 0.0002(8) 0.0038(8)
C23 0.0748(12) 0.0662(12) 0.0632(11) 0.0036(9) 0.0092(9) 0.0018(9)
C24 0.0855(14) 0.0829(15) 0.0535(10) -0.0060(10) 0.0061(10) 0.0027(11)
C25 0.0767(13) 0.0726(13) 0.0616(11) -0.0210(10) -0.0018(9) -0.0054(10)
C26 0.0557(10) 0.0533(10) 0.0613(11) -0.0089(8) -0.0031(8) -0.0027(7)
C27 0.0752(11) 0.0358(9) 0.0624(10) -0.0034(7) -0.0054(9) 0.0070(8)
C28 0.1040(16) 0.0849(16) 0.0513(10) -0.0063(10) -0.0019(10) -0.0059(12)

loop_
_atom_type_symbol
_atom_type_description
_atom_type_scat_dispersion_real
_atom_type_scat_dispersion_imag
_atom_type_scat_source
C C 0.0033 0.0016 'International Tables Vol C Tables 4.2.6.8 and 6.1.1.4'
H H 0.0000 0.0000 'International Tables Vol C Tables 4.2.6.8 and 6.1.1.4'
N N 0.0061 0.0033 'International Tables Vol C Tables 4.2.6.8 and 6.1.1.4'
O O 0.0106 0.0060 'International Tables Vol C Tables 4.2.6.8 and 6.1.1.4'

loop_
_geom_angle_atom_site_label_1
_geom_angle_atom_site_label_2
_geom_angle_atom_site_label_3
_geom_angle
C6 N1 C7 109.01(12)
C6 N1 C27 128.35(13)
C7 N1 C27 122.31(13)
C2 C1 C6 116.75(13)
C2 C1 C13 117.92(13)
C6 C1 C13 124.29(13)
C3 C2 C1 123.57(14)
C3 C2 H2 118.2
C1 C2 H2 118.2
C2 C3 C4 118.87(14)
C2 C3 C20 123.42(14)
C4 C3 C20 117.58(13)
C5 C4 C3 119.97(13)
C5 C4 H4 120.0
C3 C4 H4 120.0
C4 C5 C6 120.63(13)
C4 C5 C8 132.54(13)
C6 C5 C8 106.80(12)
N1 C6 C1 131.48(13)
N1 C6 C5 108.43(12)
C1 C6 C5 120.07(13)
C12 C7 N1 128.96(14)
C12 C7 C8 121.80(14)
N1 C7 C8 109.16(13)
C9 C8 C7 119.17(14)
C9 C8 C5 134.25(14)
C7 C8 C5 106.44(13)
C10 C9 C8 118.98(15)
C10 C9 H9 120.5
C8 C9 H9 120.5
C9 C10 C11 122.05(15)
C9 C10 H10 119.0
C11 C10 H10 119.0
C12 C11 C10 119.58(15)
C12 C11 C28 120.38(17)
C10 C11 C28 120.03(16)
C11 C12 C7 118.39(16)
C11 C12 H12 120.8
C7 C12 H12 120.8
O1 C13 C14 119.92(13)
O1 C13 C1 120.46(14)
C14 C13 C1 119.51(13)
C19 C14 C15 118.45(14)
C19 C14 C13 122.98(13)
C15 C14 C13 118.57(14)
C16 C15 C14 120.56(16)
C16 C15 H15 119.7
C14 C15 H15 119.7
C17 C16 C15 120.12(16)
C17 C16 H16 119.9
C15 C16 H16 119.9
C16 C17 C18 120.33(16)
C16 C17 H17 119.8
C18 C17 H17 119.8
C17 C18 C19 119.69(17)
C17 C18 H18 120.2
C19 C18 H18 120.2
C18 C19 C14 120.83(15)
C18 C19 H19 119.6
C14 C19 H19 119.6
O2 C20 C3 119.99(15)
O2 C20 C21 118.21(14)
C3 C20 C21 121.74(13)
C26 C21 C22 118.93(15)
C26 C21 C20 117.63(15)
C22 C21 C20 122.98(14)
C23 C22 C21 120.25(16)
C23 C22 H22 119.9
C21 C22 H22 119.9
C24 C23 C22 120.10(18)
C24 C23 H23 120.0
C22 C23 H23 120.0
C25 C24 C23 120.05(18)
C25 C24 H24 120.0
C23 C24 H24 120.0
C24 C25 C26 120.35(18)
C24 C25 H25 119.8
C26 C25 H25 119.8
C25 C26 C21 120.30(17)
C25 C26 H26 119.9
C21 C26 H26 119.9
N1 C27 H27A 109.5
N1 C27 H27B 109.5
H27A C27 H27B 109.5
N1 C27 H27C 109.5
H27A C27 H27C 109.5
H27B C27 H27C 109.5
C11 C28 H28A 109.5
C11 C28 H28B 109.5
H28A C28 H28B 109.5
C11 C28 H28C 109.5
H28A C28 H28C 109.5
H28B C28 H28C 109.5

loop_
_geom_bond_atom_site_label_1
_geom_bond_atom_site_label_2
_geom_bond_distance
N1 C6 1.3679(19)
N1 C7 1.3919(19)
N1 C27 1.458(2)
O1 C13 1.2188(18)
O2 C20 1.2203(19)
C1 C2 1.389(2)
C1 C6 1.411(2)
C1 C13 1.493(2)
C2 C3 1.390(2)
C2 H2 0.9300
C3 C4 1.392(2)
C3 C20 1.483(2)
C4 C5 1.375(2)
C4 H4 0.9300
C5 C6 1.423(2)
C5 C8 1.439(2)
C7 C12 1.387(2)
C7 C8 1.399(2)
C8 C9 1.386(2)
C9 C10 1.374(2)
C9 H9 0.9300
C10 C11 1.392(3)
C10 H10 0.9300
C11 C12 1.386(2)
C11 C28 1.509(2)
C12 H12 0.9300
C13 C14 1.487(2)
C14 C19 1.384(2)
C14 C15 1.389(2)
C15 C16 1.372(2)
C15 H15 0.9300
C16 C17 1.371(3)
C16 H16 0.9300
C17 C18 1.372(3)
C17 H17 0.9300
C18 C19 1.378(2)
C18 H18 0.9300
C19 H19 0.9300
C20 C21 1.494(2)
C21 C26 1.387(2)
C21 C22 1.387(2)
C22 C23 1.376(2)
C22 H22 0.9300
C23 C24 1.374(3)
C23 H23 0.9300
C24 C25 1.370(3)
C24 H24 0.9300
C25 C26 1.372(2)
C25 H25 0.9300
C26 H26 0.9300
C27 H27A 0.9600
C27 H27B 0.9600
C27 H27C 0.9600
C28 H28A 0.9600
C28 H28B 0.9600
C28 H28C 0.9600

loop_
_geom_torsion_atom_site_label_1
_geom_torsion_atom_site_label_2
_geom_torsion_atom_site_label_3
_geom_torsion_atom_site_label_4
_geom_torsion
C6 C1 C2 C3 -0.9(2)
C13 C1 C2 C3 167.94(14)
C1 C2 C3 C4 -2.3(2)
C1 C2 C3 C20 -177.99(14)
C2 C3 C4 C5 2.8(2)
C20 C3 C4 C5 178.71(13)
C3 C4 C5 C6 -0.1(2)
C3 C4 C5 C8 -177.69(15)
C7 N1 C6 C1 -174.02(15)
C27 N1 C6 C1 12.6(3)
C7 N1 C6 C5 4.17(17)
C27 N1 C6 C5 -169.18(15)
C2 C1 C6 N1 -178.31(15)
C13 C1 C6 N1 13.6(3)
C2 C1 C6 C5 3.7(2)
C13 C1 C6 C5 -164.42(14)
C4 C5 C6 N1 178.30(13)
C8 C5 C6 N1 -3.53(16)
C4 C5 C6 C1 -3.3(2)
C8 C5 C6 C1 174.91(13)
C6 N1 C7 C12 173.54(15)
C27 N1 C7 C12 -12.6(2)
C6 N1 C7 C8 -3.21(17)
C27 N1 C7 C8 170.63(14)
C12 C7 C8 C9 0.3(2)
N1 C7 C8 C9 177.28(13)
C12 C7 C8 C5 -176.08(14)
N1 C7 C8 C5 0.95(16)
C4 C5 C8 C9 3.9(3)
C6 C5 C8 C9 -173.98(16)
C4 C5 C8 C7 179.42(16)
C6 C5 C8 C7 1.55(16)
C7 C8 C9 C10 -1.1(2)
C5 C8 C9 C10 174.00(15)
C8 C9 C10 C11 0.5(2)
C9 C10 C11 C12 1.0(3)
C9 C10 C11 C28 -177.77(16)
C10 C11 C12 C7 -1.8(2)
C28 C11 C12 C7 176.96(16)
N1 C7 C12 C11 -175.17(15)
C8 C7 C12 C11 1.2(2)
C2 C1 C13 O1 -136.51(16)
C6 C1 C13 O1 31.5(2)
C2 C1 C13 C14 39.8(2)
C6 C1 C13 C14 -152.27(14)
O1 C13 C14 C19 -157.93(16)
C1 C13 C14 C19 25.8(2)
O1 C13 C14 C15 21.7(2)
C1 C13 C14 C15 -154.57(14)
C19 C14 C15 C16 -1.6(2)
C13 C14 C15 C16 178.77(16)
C14 C15 C16 C17 0.4(3)
C15 C16 C17 C18 0.6(3)
C16 C17 C18 C19 -0.4(3)
C17 C18 C19 C14 -0.8(3)
C15 C14 C19 C18 1.8(2)
C13 C14 C19 C18 -178.56(16)
C2 C3 C20 O2 157.31(16)
C4 C3 C20 O2 -18.4(2)
C2 C3 C20 C21 -25.5(2)
C4 C3 C20 C21 158.78(14)
O2 C20 C21 C26 -24.9(2)
C3 C20 C21 C26 157.80(14)
O2 C20 C21 C22 147.19(16)
C3 C20 C21 C22 -30.1(2)
C26 C21 C22 C23 -1.4(2)
C20 C21 C22 C23 -173.41(16)
C21 C22 C23 C24 0.6(3)
C22 C23 C24 C25 0.8(3)
C23 C24 C25 C26 -1.4(3)
C24 C25 C26 C21 0.5(3)
C22 C21 C26 C25 0.8(3)
C20 C21 C26 C25 173.29(16)
